data_4073315
loop_
_publ_author_name
'Panisch, Robin'
'Bolte, Michael'
'M\"uller, Thomas'

_publ_section_title
;
 Structure and Bonding in Bissilylated Arenium Ions&#x2020;
;
_journal_issue 14
_journal_name_full Organometallics
_journal_page_first 3524
_journal_paper_doi 10.1021/om0702375
_journal_volume 26
_journal_year 2007
_chemical_formula_sum 'C83 H35 B F41 Si2'
_chemical_formula_weight 1878.10
_chemical_name_systematic ?
_space_group_IT_number 2
_symmetry_cell_setting triclinic
_symmetry_space_group_name_Hall '-P 1'
_symmetry_space_group_name_H-M 'P -1'
_atom_sites_solution_hydrogens geom
_atom_sites_solution_primary direct
_atom_sites_solution_secondary difmap
_audit_creation_method SHELXL-97
_cell_angle_alpha 91.468(10)
_cell_angle_beta 98.749(10)
_cell_angle_gamma 90.850(9)
_cell_formula_units_Z 2
_cell_length_a 13.1319(15)
_cell_length_b 13.4079(15)
_cell_length_c 22.577(3)
_cell_measurement_reflns_used 16954
_cell_measurement_temperature 173(2)
_cell_measurement_theta_max 25.1
_cell_measurement_theta_min 3.5
_cell_volume 3926.9(8)
_computing_cell_refinement 'X-Area (Stoe & Cie, 2001)'
_computing_data_collection 'X-Area (Stoe & Cie, 2001)'
_computing_data_reduction 'X-Area (Stoe & Cie, 2001)'
_computing_molecular_graphics 'XP in SHELXTL-Plus (Sheldrick, 1991)'
_computing_publication_material SHELXL97
_computing_structure_refinement 'SHELXL97 (Sheldrick, 1997) '
_computing_structure_solution 'SHELXS97 (Sheldrick, 1990) '
_diffrn_ambient_temperature 173(2)
_diffrn_measured_fraction_theta_full 0.996
_diffrn_measured_fraction_theta_max 0.980
_diffrn_measurement_device_type 'STOE IPDS II two-circle-diffractometer'
_diffrn_measurement_method \w
_diffrn_radiation_monochromator graphite
_diffrn_radiation_source 'fine-focus sealed tube'
_diffrn_radiation_type MoK\a
_diffrn_radiation_wavelength 0.71073
_diffrn_reflns_av_R_equivalents 0.0834
_diffrn_reflns_av_sigmaI/netI 0.1481
_diffrn_reflns_limit_h_max 16
_diffrn_reflns_limit_h_min -15
_diffrn_reflns_limit_k_max 16
_diffrn_reflns_limit_k_min -16
_diffrn_reflns_limit_l_max 27
_diffrn_reflns_limit_l_min -27
_diffrn_reflns_number 50932
_diffrn_reflns_theta_full 25.00
_diffrn_reflns_theta_max 25.80
_diffrn_reflns_theta_min 3.45
_diffrn_standards_decay_% 0
_diffrn_standards_interval_time 0
_diffrn_standards_number 0
_exptl_absorpt_coefficient_mu 0.189
_exptl_absorpt_correction_T_max 0.9758
_exptl_absorpt_correction_T_min 0.9163
_exptl_absorpt_correction_type multi-scan
_exptl_absorpt_process_details 'MULABS (Spek, 2003; Blessing, 1995)'
_exptl_crystal_colour colourless
_exptl_crystal_density_diffrn 1.588
_exptl_crystal_density_method 'not measured'
_exptl_crystal_description plate
_exptl_crystal_F_000 1870
_exptl_crystal_size_max 0.47
_exptl_crystal_size_mid 0.26
_exptl_crystal_size_min 0.13
_refine_diff_density_max 0.505
_refine_diff_density_min -0.367
_refine_diff_density_rms 0.060
_refine_ls_extinction_method none
_refine_ls_goodness_of_fit_ref 0.965
_refine_ls_hydrogen_treatment mixed
_refine_ls_matrix_type full
_refine_ls_number_parameters 1152
_refine_ls_number_reflns 14806
_refine_ls_number_restraints 0
_refine_ls_restrained_S_all 0.965
_refine_ls_R_factor_all 0.1793
_refine_ls_R_factor_gt 0.0801
_refine_ls_shift/su_max 0.001
_refine_ls_shift/su_mean 0.000
_refine_ls_structure_factor_coef Fsqd
_refine_ls_weighting_details 'calc w=1/[\s^2^(Fo^2^)+(0.0770P)^2^+0.0000P] where P=(Fo^2^+2Fc^2^)/3'
_refine_ls_weighting_scheme calc
_refine_ls_wR_factor_gt 0.1602
_refine_ls_wR_factor_ref 0.2001
_reflns_number_gt 6767
_reflns_number_total 14806
_reflns_threshold_expression I>2\s(I)
_cod_data_source_file om0702375-file001.cif
_cod_data_source_block au91
_cod_depositor_comments
;
The following automatic conversions were performed:

'_symmetry_cell_setting' value 'Triclinic' changed to 'triclinic'
according to /home/saulius/struct/CIF-dictionaries/cif_core.dic
dictionary named 'cif_core.dic' version 2.4.1 from 2010-06-29.

Automatic conversion script
Id: cif_fix_values 1715 2011-07-08 13:25:40Z adriana 
;
_cod_database_code 4073315

loop_
_symmetry_equiv_pos_as_xyz
'x, y, z'
'-x, -y, -z'

loop_
_atom_site_label
_atom_site_type_symbol
_atom_site_fract_x
_atom_site_fract_y
_atom_site_fract_z
_atom_site_U_iso_or_equiv
_atom_site_adp_type
_atom_site_occupancy
_atom_site_symmetry_multiplicity
_atom_site_calc_flag
_atom_site_refinement_flags
Si1 Si 0.58715(12) 0.52914(10) 0.40777(7) 0.0381(4) Uani 1 1 d .
H1 H 0.560(3) 0.437(3) 0.4325(18) 0.015(10) Uiso 1 1 d .
Si2 Si 0.46402(11) 0.45838(10) 0.29085(7) 0.0351(3) Uani 1 1 d .
C1 C 0.4899(4) 0.6311(4) 0.4012(3) 0.0417(13) Uani 1 1 d .
C2 C 0.5002(5) 0.6974(5) 0.4492(3) 0.0584(17) Uani 1 1 d .
H2 H 0.5527 0.6873 0.4822 0.070 Uiso 1 1 calc R
C3 C 0.4351(5) 0.7805(5) 0.4511(4) 0.078(2) Uani 1 1 d .
H3 H 0.4426 0.8245 0.4852 0.094 Uiso 1 1 calc R
C4 C 0.3608(5) 0.7956(5) 0.4023(4) 0.073(2) Uani 1 1 d .
H4 H 0.3184 0.8524 0.4026 0.087 Uiso 1 1 calc R
C5 C 0.3455(4) 0.7299(4) 0.3520(3) 0.0549(17) Uani 1 1 d .
C6 C 0.4104(4) 0.6435(4) 0.3506(3) 0.0388(13) Uani 1 1 d .
C7 C 0.3935(4) 0.5780(4) 0.2993(3) 0.0382(13) Uani 1 1 d .
C8 C 0.3140(4) 0.5970(4) 0.2525(3) 0.0472(15) Uani 1 1 d .
H8 H 0.3017 0.5526 0.2186 0.057 Uiso 1 1 calc R
C9 C 0.2510(5) 0.6828(5) 0.2553(3) 0.0579(18) Uani 1 1 d .
H9 H 0.1967 0.6942 0.2234 0.069 Uiso 1 1 calc R
C10 C 0.2674(4) 0.7471(4) 0.3022(4) 0.0593(19) Uani 1 1 d .
H10 H 0.2266 0.8050 0.3023 0.071 Uiso 1 1 calc R
C11 C 0.7144(4) 0.5686(4) 0.4504(2) 0.0379(12) Uani 1 1 d .
C12 C 0.7659(4) 0.6574(4) 0.4410(2) 0.0399(13) Uani 1 1 d .
H12 H 0.7358 0.6999 0.4104 0.048 Uiso 1 1 calc R
C13 C 0.8588(4) 0.6853(4) 0.4746(3) 0.0446(14) Uani 1 1 d .
H13 H 0.8910 0.7466 0.4670 0.054 Uiso 1 1 calc R
C14 C 0.9066(5) 0.6243(5) 0.5198(3) 0.0531(16) Uani 1 1 d .
C15 C 0.8581(6) 0.5363(5) 0.5282(3) 0.065(2) Uani 1 1 d .
H15 H 0.8902 0.4933 0.5580 0.078 Uiso 1 1 calc R
C16 C 0.7644(5) 0.5066(4) 0.4954(3) 0.0539(16) Uani 1 1 d .
H16 H 0.7335 0.4447 0.5031 0.065 Uiso 1 1 calc R
C17 C 1.0059(6) 0.6582(7) 0.5601(4) 0.091(3) Uani 1 1 d .
H17A H 0.9943 0.6609 0.6019 0.137 Uiso 1 1 calc R
H17B H 1.0266 0.7246 0.5485 0.137 Uiso 1 1 calc R
H17C H 1.0606 0.6109 0.5555 0.137 Uiso 1 1 calc R
C21 C 0.6094(4) 0.4905(3) 0.3248(2) 0.0347(12) Uani 1 1 d .
C22 C 0.6511(4) 0.5765(3) 0.2990(2) 0.0309(11) Uani 1 1 d .
H22 H 0.6100 0.6341 0.2923 0.037 Uiso 1 1 calc R
C23 C 0.7477(4) 0.5776(4) 0.2839(3) 0.0395(13) Uani 1 1 d .
H23 H 0.7739 0.6362 0.2682 0.047 Uiso 1 1 calc R
C24 C 0.8093(4) 0.4913(4) 0.2914(3) 0.0448(14) Uani 1 1 d .
C25 C 0.7721(4) 0.4069(4) 0.3164(3) 0.0440(14) Uani 1 1 d .
H25 H 0.8143 0.3501 0.3229 0.053 Uiso 1 1 calc R
C26 C 0.6747(4) 0.4050(4) 0.3317(2) 0.0351(12) Uani 1 1 d .
H26 H 0.6499 0.3458 0.3473 0.042 Uiso 1 1 calc R
C27 C 0.9146(5) 0.4913(5) 0.2722(4) 0.078(2) Uani 1 1 d .
H27A H 0.9669 0.4780 0.3068 0.117 Uiso 1 1 calc R
H27B H 0.9288 0.5565 0.2563 0.117 Uiso 1 1 calc R
H27C H 0.9164 0.4394 0.2411 0.117 Uiso 1 1 calc R
C31 C 0.4591(4) 0.4206(4) 0.2105(3) 0.0389(13) Uani 1 1 d .
C32 C 0.5161(5) 0.4689(4) 0.1708(3) 0.0480(14) Uani 1 1 d .
H32 H 0.5645 0.5202 0.1859 0.058 Uiso 1 1 calc R
C33 C 0.5022(5) 0.4423(5) 0.1099(3) 0.0587(17) Uani 1 1 d .
H33 H 0.5422 0.4757 0.0846 0.070 Uiso 1 1 calc R
C34 C 0.4321(5) 0.3687(5) 0.0853(3) 0.0539(16) Uani 1 1 d .
C35 C 0.3765(5) 0.3195(5) 0.1243(3) 0.0538(16) Uani 1 1 d .
H35 H 0.3283 0.2682 0.1089 0.065 Uiso 1 1 calc R
C36 C 0.3904(4) 0.3445(4) 0.1855(3) 0.0490(15) Uani 1 1 d .
H36 H 0.3521 0.3089 0.2109 0.059 Uiso 1 1 calc R
C37 C 0.4188(6) 0.3418(6) 0.0189(3) 0.083(2) Uani 1 1 d .
H37A H 0.3666 0.3844 -0.0029 0.125 Uiso 1 1 calc R
H37B H 0.3966 0.2717 0.0125 0.125 Uiso 1 1 calc R
H37C H 0.4845 0.3518 0.0041 0.125 Uiso 1 1 calc R
C41 C 0.4179(4) 0.3547(4) 0.3347(2) 0.0371(12) Uani 1 1 d .
C42 C 0.3414(4) 0.3681(4) 0.3711(3) 0.0479(14) Uani 1 1 d .
H42 H 0.3115 0.4318 0.3738 0.057 Uiso 1 1 calc R
C43 C 0.3086(5) 0.2909(4) 0.4032(3) 0.0511(15) Uani 1 1 d .
H43 H 0.2575 0.3036 0.4279 0.061 Uiso 1 1 calc R
C44 C 0.3473(5) 0.1954(4) 0.4009(3) 0.0501(15) Uani 1 1 d .
C45 C 0.4231(4) 0.1798(4) 0.3634(3) 0.0454(14) Uani 1 1 d .
H45 H 0.4518 0.1156 0.3605 0.054 Uiso 1 1 calc R
C46 C 0.4559(4) 0.2568(4) 0.3311(2) 0.0403(13) Uani 1 1 d .
H46 H 0.5057 0.2437 0.3055 0.048 Uiso 1 1 calc R
C47 C 0.3102(6) 0.1121(5) 0.4363(3) 0.072(2) Uani 1 1 d .
H47A H 0.3225 0.1309 0.4791 0.108 Uiso 1 1 calc R
H47B H 0.3478 0.0513 0.4296 0.108 Uiso 1 1 calc R
H47C H 0.2363 0.1001 0.4234 0.108 Uiso 1 1 calc R
B1 B 0.0757(4) 0.0317(4) 0.7151(3) 0.0324(13) Uani 1 1 d .
C51 C 0.1159(4) 0.0906(3) 0.7798(2) 0.0366(12) Uani 1 1 d .
C52 C 0.0430(4) 0.1307(4) 0.8124(3) 0.0455(14) Uani 1 1 d .
C53 C 0.0670(6) 0.1730(5) 0.8709(4) 0.068(2) Uani 1 1 d .
C54 C 0.1663(7) 0.1766(5) 0.8977(3) 0.072(2) Uani 1 1 d .
C55 C 0.2421(5) 0.1359(5) 0.8691(3) 0.0604(17) Uani 1 1 d .
C56 C 0.2150(4) 0.0951(4) 0.8121(3) 0.0431(13) Uani 1 1 d .
F52 F -0.0579(2) 0.1305(2) 0.78693(17) 0.0590(9) Uani 1 1 d .
F53 F -0.0105(4) 0.2106(3) 0.8990(2) 0.0933(14) Uani 1 1 d .
F54 F 0.1905(4) 0.2180(4) 0.9545(2) 0.1060(16) Uani 1 1 d .
F55 F 0.3411(3) 0.1379(3) 0.89702(18) 0.0848(13) Uani 1 1 d .
F56 F 0.2959(2) 0.0564(2) 0.78770(14) 0.0499(8) Uani 1 1 d .
C61 C 0.0060(4) 0.1009(4) 0.6643(3) 0.0384(13) Uani 1 1 d .
C62 C -0.0034(4) 0.2058(4) 0.6692(3) 0.0477(16) Uani 1 1 d .
C63 C -0.0606(5) 0.2596(5) 0.6239(4) 0.0626(19) Uani 1 1 d .
C64 C -0.1065(5) 0.2131(6) 0.5733(4) 0.070(2) Uani 1 1 d .
C65 C -0.0978(5) 0.1096(6) 0.5646(3) 0.067(2) Uani 1 1 d .
C66 C -0.0410(4) 0.0578(4) 0.6119(3) 0.0463(15) Uani 1 1 d .
F62 F 0.0403(3) 0.2602(2) 0.71632(19) 0.0620(10) Uani 1 1 d .
F63 F -0.0698(3) 0.3591(3) 0.6299(2) 0.0987(17) Uani 1 1 d .
F64 F -0.1657(3) 0.2625(4) 0.5279(2) 0.115(2) Uani 1 1 d .
F65 F -0.1429(3) 0.0608(4) 0.51486(19) 0.0977(16) Uani 1 1 d .
F66 F -0.0342(3) -0.0425(3) 0.60177(15) 0.0582(9) Uani 1 1 d .
C71 C 0.0101(4) -0.0645(4) 0.7359(2) 0.0338(12) Uani 1 1 d .
C72 C -0.0955(4) -0.0771(4) 0.7288(2) 0.0396(13) Uani 1 1 d .
C73 C -0.1468(4) -0.1546(4) 0.7522(3) 0.0504(16) Uani 1 1 d .
C74 C -0.0903(5) -0.2245(4) 0.7867(3) 0.0551(17) Uani 1 1 d .
C75 C 0.0147(5) -0.2141(4) 0.7969(3) 0.0489(16) Uani 1 1 d .
C76 C 0.0621(4) -0.1361(4) 0.7731(3) 0.0407(13) Uani 1 1 d .
F72 F -0.1598(2) -0.0128(2) 0.69563(15) 0.0520(9) Uani 1 1 d .
F73 F -0.2506(2) -0.1619(3) 0.74349(18) 0.0685(11) Uani 1 1 d .
F74 F -0.1388(3) -0.2998(3) 0.8111(2) 0.0829(13) Uani 1 1 d .
F75 F 0.0705(3) -0.2803(3) 0.83306(19) 0.0768(13) Uani 1 1 d .
F76 F 0.1665(2) -0.1287(2) 0.78668(14) 0.0486(8) Uani 1 1 d .
C81 C 0.1718(4) 0.0008(3) 0.6780(2) 0.0337(12) Uani 1 1 d .
C82 C 0.2356(4) 0.0750(3) 0.6607(2) 0.0314(11) Uani 1 1 d .
C83 C 0.3095(4) 0.0616(4) 0.6237(2) 0.0365(12) Uani 1 1 d .
C84 C 0.3222(4) -0.0329(4) 0.6011(2) 0.0440(14) Uani 1 1 d .
C85 C 0.2625(5) -0.1105(4) 0.6162(3) 0.0449(14) Uani 1 1 d .
C86 C 0.1900(4) -0.0926(3) 0.6534(2) 0.0354(12) Uani 1 1 d .
F82 F 0.2261(2) 0.17124(19) 0.68137(14) 0.0406(7) Uani 1 1 d .
F83 F 0.3668(2) 0.1392(2) 0.60890(15) 0.0499(8) Uani 1 1 d .
F84 F 0.3919(3) -0.0475(3) 0.56282(15) 0.0637(10) Uani 1 1 d .
F85 F 0.2739(3) -0.2041(2) 0.59340(17) 0.0704(11) Uani 1 1 d .
F86 F 0.1317(3) -0.1742(2) 0.66335(16) 0.0545(9) Uani 1 1 d .
C101 C -0.0244(9) 0.5917(6) 0.9427(5) 0.085(3) Uani 1 1 d .
C102 C -0.0563(9) 0.5254(7) 0.8995(4) 0.087(3) Uani 1 1 d .
C103 C 0.0088(10) 0.4668(7) 0.8778(4) 0.091(3) Uani 1 1 d .
C104 C 0.1137(10) 0.4720(6) 0.9001(5) 0.099(3) Uani 1 1 d .
C105 C 0.1479(9) 0.5370(7) 0.9468(5) 0.092(3) Uani 1 1 d .
C106 C 0.0787(11) 0.5985(6) 0.9672(4) 0.090(3) Uani 1 1 d .
F101 F -0.0905(6) 0.6519(5) 0.9654(3) 0.151(3) Uani 1 1 d .
F102 F -0.1580(5) 0.5167(5) 0.8770(3) 0.137(2) Uani 1 1 d .
F103 F -0.0205(7) 0.3960(5) 0.8333(3) 0.158(3) Uani 1 1 d .
F104 F 0.1818(6) 0.4118(4) 0.8798(4) 0.166(3) Uani 1 1 d .
F105 F 0.2475(5) 0.5418(4) 0.9715(3) 0.142(2) Uani 1 1 d .
F106 F 0.1107(6) 0.6649(4) 1.0133(3) 0.144(2) Uani 1 1 d .
C201 C 0.6931(6) 0.1000(6) 0.8311(4) 0.073(2) Uani 1 1 d .
C202 C 0.6848(6) 0.1672(6) 0.8760(3) 0.0658(19) Uani 1 1 d .
C203 C 0.6032(6) 0.2292(5) 0.8726(3) 0.0662(19) Uani 1 1 d .
C204 C 0.5278(6) 0.2233(5) 0.8217(4) 0.069(2) Uani 1 1 d .
C205 C 0.5386(6) 0.1575(6) 0.7763(3) 0.0659(19) Uani 1 1 d .
C206 C 0.6203(7) 0.0969(6) 0.7798(4) 0.073(2) Uani 1 1 d .
F201 F 0.7737(4) 0.0369(4) 0.8361(3) 0.1160(18) Uani 1 1 d .
F202 F 0.7574(4) 0.1709(4) 0.9253(2) 0.1080(16) Uani 1 1 d .
F203 F 0.5943(5) 0.2951(3) 0.9174(2) 0.1099(17) Uani 1 1 d .
F204 F 0.4460(4) 0.2837(3) 0.8181(2) 0.1071(17) Uani 1 1 d .
F205 F 0.4668(4) 0.1556(4) 0.7267(2) 0.1105(18) Uani 1 1 d .
F206 F 0.6290(5) 0.0320(4) 0.7345(3) 0.1171(18) Uani 1 1 d .
C301 C 0.5883(7) 0.1336(6) 0.0700(3) 0.077(2) Uani 1 1 d .
C302 C 0.6524(6) 0.2157(5) 0.0845(3) 0.0660(19) Uani 1 1 d .
C303 C 0.6704(4) 0.2526(4) 0.1418(3) 0.0513(16) Uani 1 1 d .
C304 C 0.6260(4) 0.2049(4) 0.1858(3) 0.0452(14) Uani 1 1 d .
C305 C 0.5624(5) 0.1238(4) 0.1711(3) 0.0528(16) Uani 1 1 d .
C306 C 0.5433(6) 0.0879(5) 0.1133(3) 0.0686(19) Uani 1 1 d .
F301 F 0.5694(5) 0.1007(4) 0.0123(2) 0.127(2) Uani 1 1 d .
F302 F 0.6968(4) 0.2608(4) 0.0420(2) 0.1079(17) Uani 1 1 d .
F303 F 0.7306(3) 0.3339(3) 0.15710(19) 0.0740(11) Uani 1 1 d .
F304 F 0.6466(3) 0.2377(3) 0.24303(18) 0.0674(10) Uani 1 1 d .
F305 F 0.5194(4) 0.0790(3) 0.2139(2) 0.0847(13) Uani 1 1 d .
F306 F 0.4793(4) 0.0085(3) 0.0990(2) 0.1091(17) Uani 1 1 d .
C401 C 0.057(2) -0.0547(14) -0.0363(8) 0.149(7) Uani 1 1 d .
C402 C 0.1043(15) 0.0115(13) 0.0069(8) 0.136(5) Uani 1 1 d .
C403 C 0.047(2) 0.0677(10) 0.0420(6) 0.140(6) Uani 1 1 d .
F401 F 0.1064(8) -0.1130(7) -0.0712(4) 0.199(4) Uani 1 1 d .
F402 F 0.2081(9) 0.0182(7) 0.0107(4) 0.196(4) Uani 1 1 d .
F403 F 0.1020(9) 0.1312(7) 0.0824(4) 0.194(4) Uani 1 1 d .

loop_
_atom_site_aniso_label
_atom_site_aniso_U_11
_atom_site_aniso_U_22
_atom_site_aniso_U_33
_atom_site_aniso_U_23
_atom_site_aniso_U_13
_atom_site_aniso_U_12
Si1 0.0441(9) 0.0327(7) 0.0393(9) 0.0026(6) 0.0128(7) -0.0042(6)
Si2 0.0296(8) 0.0341(7) 0.0429(9) 0.0003(6) 0.0106(6) -0.0010(6)
C1 0.030(3) 0.040(3) 0.059(4) -0.008(3) 0.021(3) -0.008(2)
C2 0.039(3) 0.068(4) 0.072(5) -0.026(4) 0.025(3) -0.007(3)
C3 0.044(4) 0.080(5) 0.114(7) -0.047(5) 0.035(4) -0.010(4)
C4 0.047(4) 0.046(4) 0.133(7) -0.032(4) 0.044(5) -0.001(3)
C5 0.032(3) 0.044(3) 0.095(5) -0.007(3) 0.030(3) 0.003(3)
C6 0.029(3) 0.033(3) 0.059(4) 0.002(3) 0.023(3) 0.000(2)
C7 0.028(3) 0.033(3) 0.055(4) 0.004(3) 0.012(2) -0.002(2)
C8 0.035(3) 0.049(3) 0.061(4) 0.006(3) 0.017(3) 0.006(3)
C9 0.034(3) 0.056(4) 0.087(5) 0.022(4) 0.014(3) 0.006(3)
C10 0.033(3) 0.040(3) 0.112(6) 0.008(4) 0.032(4) 0.007(3)
C11 0.048(3) 0.035(3) 0.032(3) -0.003(2) 0.011(2) 0.005(2)
C12 0.047(3) 0.042(3) 0.033(3) 0.004(2) 0.012(2) 0.003(2)
C13 0.039(3) 0.054(3) 0.043(4) -0.007(3) 0.014(3) -0.003(3)
C14 0.042(3) 0.068(4) 0.048(4) -0.006(3) 0.005(3) 0.006(3)
C15 0.075(5) 0.063(4) 0.052(4) 0.006(3) -0.013(4) 0.018(4)
C16 0.072(4) 0.039(3) 0.051(4) 0.011(3) 0.006(3) 0.006(3)
C17 0.055(5) 0.132(7) 0.079(6) -0.009(5) -0.011(4) -0.006(5)
C21 0.029(3) 0.034(3) 0.042(3) 0.007(2) 0.007(2) 0.005(2)
C22 0.038(3) 0.027(2) 0.029(3) -0.002(2) 0.007(2) -0.001(2)
C23 0.036(3) 0.035(3) 0.050(4) 0.002(2) 0.015(3) -0.008(2)
C24 0.039(3) 0.039(3) 0.058(4) -0.007(3) 0.016(3) 0.001(2)
C25 0.036(3) 0.029(3) 0.064(4) -0.003(3) 0.000(3) 0.002(2)
C26 0.034(3) 0.029(2) 0.043(3) -0.003(2) 0.007(2) -0.002(2)
C27 0.047(4) 0.063(4) 0.134(7) 0.000(4) 0.049(4) -0.001(3)
C31 0.034(3) 0.036(3) 0.047(3) 0.002(2) 0.009(2) 0.000(2)
C32 0.054(4) 0.052(3) 0.039(4) 0.005(3) 0.009(3) -0.006(3)
C33 0.060(4) 0.065(4) 0.052(4) 0.019(3) 0.010(3) -0.005(3)
C34 0.050(4) 0.065(4) 0.042(4) 0.001(3) -0.006(3) 0.015(3)
C35 0.046(4) 0.061(4) 0.053(4) -0.007(3) 0.007(3) -0.010(3)
C36 0.044(3) 0.053(3) 0.051(4) -0.007(3) 0.013(3) -0.008(3)
C37 0.083(6) 0.108(6) 0.053(5) 0.000(4) -0.007(4) 0.013(5)
C41 0.035(3) 0.039(3) 0.038(3) -0.002(2) 0.008(2) -0.005(2)
C42 0.051(4) 0.050(3) 0.045(4) 0.002(3) 0.016(3) -0.001(3)
C43 0.059(4) 0.058(4) 0.039(3) -0.004(3) 0.018(3) -0.012(3)
C44 0.059(4) 0.057(4) 0.033(3) 0.007(3) 0.003(3) -0.026(3)
C45 0.045(3) 0.039(3) 0.051(4) 0.005(3) 0.001(3) -0.005(2)
C46 0.038(3) 0.042(3) 0.043(3) 0.000(3) 0.015(2) -0.004(2)
C47 0.092(5) 0.067(4) 0.055(4) 0.012(4) 0.006(4) -0.036(4)
B1 0.027(3) 0.030(3) 0.041(4) 0.009(3) 0.004(3) 0.001(2)
C51 0.037(3) 0.026(2) 0.047(3) 0.006(2) 0.007(2) -0.001(2)
C52 0.046(4) 0.036(3) 0.058(4) 0.003(3) 0.020(3) -0.004(2)
C53 0.075(5) 0.053(4) 0.085(6) -0.011(4) 0.042(4) -0.004(3)
C54 0.087(6) 0.075(5) 0.053(5) -0.026(4) 0.014(4) -0.025(4)
C55 0.055(4) 0.081(5) 0.044(4) -0.004(3) 0.004(3) -0.010(3)
C56 0.043(3) 0.045(3) 0.041(4) -0.001(3) 0.008(3) -0.005(3)
F52 0.041(2) 0.056(2) 0.085(3) 0.0052(18) 0.0250(18) 0.0098(15)
F53 0.106(3) 0.090(3) 0.099(4) -0.018(3) 0.065(3) 0.003(3)
F54 0.135(4) 0.121(4) 0.063(3) -0.042(3) 0.029(3) -0.031(3)
F55 0.067(3) 0.124(4) 0.056(3) -0.006(2) -0.011(2) -0.028(2)
F56 0.0323(17) 0.071(2) 0.045(2) 0.0014(16) 0.0014(14) 0.0028(15)
C61 0.023(3) 0.041(3) 0.053(4) 0.018(3) 0.006(2) -0.002(2)
C62 0.035(3) 0.049(3) 0.063(4) 0.029(3) 0.016(3) 0.003(3)
C63 0.053(4) 0.055(4) 0.085(6) 0.037(4) 0.020(4) 0.005(3)
C64 0.043(4) 0.079(5) 0.091(6) 0.063(5) 0.011(4) 0.007(3)
C65 0.034(3) 0.117(6) 0.047(4) 0.034(4) -0.005(3) -0.018(4)
C66 0.034(3) 0.045(3) 0.060(4) 0.021(3) 0.003(3) -0.007(2)
F62 0.061(2) 0.0335(17) 0.097(3) 0.0160(19) 0.025(2) 0.0054(16)
F63 0.091(3) 0.064(2) 0.151(4) 0.064(3) 0.038(3) 0.034(2)
F64 0.065(3) 0.159(4) 0.124(4) 0.113(4) 0.000(3) 0.017(3)
F65 0.071(3) 0.153(4) 0.062(3) 0.049(3) -0.020(2) -0.030(3)
F66 0.052(2) 0.073(2) 0.045(2) 0.0057(17) -0.0064(16) -0.0148(17)
C71 0.029(3) 0.035(3) 0.037(3) 0.007(2) 0.004(2) 0.001(2)
C72 0.037(3) 0.039(3) 0.042(3) 0.014(2) -0.001(2) -0.003(2)
C73 0.032(3) 0.060(4) 0.058(4) 0.018(3) 0.002(3) -0.009(3)
C74 0.061(4) 0.043(3) 0.062(4) 0.020(3) 0.010(3) -0.010(3)
C75 0.049(4) 0.039(3) 0.061(4) 0.026(3) 0.010(3) 0.010(3)
C76 0.034(3) 0.042(3) 0.046(3) 0.014(3) 0.002(2) 0.001(2)
F72 0.0259(16) 0.065(2) 0.064(2) 0.0319(18) -0.0004(15) -0.0033(14)
F73 0.0341(19) 0.086(3) 0.083(3) 0.030(2) -0.0010(17) -0.0220(17)
F74 0.070(3) 0.068(2) 0.115(4) 0.050(2) 0.021(2) -0.018(2)
F75 0.065(2) 0.067(2) 0.104(3) 0.054(2) 0.019(2) 0.0179(19)
F76 0.0344(18) 0.0516(18) 0.060(2) 0.0240(16) 0.0026(15) 0.0080(14)
C81 0.033(3) 0.033(3) 0.034(3) 0.007(2) -0.002(2) 0.001(2)
C82 0.027(3) 0.029(2) 0.038(3) 0.004(2) 0.003(2) 0.004(2)
C83 0.032(3) 0.038(3) 0.040(3) 0.013(2) 0.003(2) -0.001(2)
C84 0.047(3) 0.055(3) 0.034(3) 0.010(3) 0.014(3) 0.022(3)
C85 0.064(4) 0.032(3) 0.037(3) -0.001(2) 0.003(3) 0.011(3)
C86 0.044(3) 0.027(3) 0.034(3) 0.003(2) 0.003(2) 0.002(2)
F82 0.0397(17) 0.0243(14) 0.060(2) 0.0010(13) 0.0156(14) -0.0031(12)
F83 0.0421(18) 0.0530(18) 0.059(2) 0.0177(16) 0.0203(15) 0.0046(15)
F84 0.074(2) 0.073(2) 0.052(2) 0.0099(18) 0.0297(19) 0.0293(19)
F85 0.115(3) 0.0343(17) 0.065(3) -0.0085(16) 0.025(2) 0.0208(19)
F86 0.074(2) 0.0241(15) 0.066(2) -0.0009(14) 0.0124(18) -0.0073(15)
C101 0.126(8) 0.059(5) 0.084(7) 0.023(5) 0.053(6) -0.008(5)
C102 0.110(8) 0.081(6) 0.074(6) 0.033(5) 0.017(6) 0.007(6)
C103 0.124(9) 0.077(6) 0.073(6) 0.006(5) 0.020(6) -0.025(6)
C104 0.150(10) 0.047(5) 0.114(8) 0.007(5) 0.060(7) 0.005(6)
C105 0.108(8) 0.064(5) 0.109(8) 0.035(6) 0.023(6) -0.010(5)
C106 0.163(10) 0.054(5) 0.057(5) 0.001(4) 0.032(6) -0.034(6)
F101 0.191(7) 0.118(4) 0.173(6) 0.035(4) 0.115(5) 0.037(4)
F102 0.117(5) 0.155(5) 0.134(5) 0.071(4) -0.004(4) -0.010(4)
F103 0.247(8) 0.120(5) 0.102(5) -0.020(4) 0.020(5) -0.052(5)
F104 0.207(7) 0.086(4) 0.230(8) -0.002(4) 0.113(6) 0.024(4)
F105 0.122(5) 0.118(4) 0.182(7) 0.052(4) 0.005(5) -0.023(4)
F106 0.227(7) 0.113(4) 0.099(4) -0.027(4) 0.053(4) -0.065(4)
C201 0.059(5) 0.072(5) 0.095(7) 0.008(5) 0.032(4) -0.004(4)
C202 0.060(4) 0.072(5) 0.063(5) 0.005(4) 0.006(4) -0.016(4)
C203 0.096(6) 0.053(4) 0.052(5) 0.000(3) 0.023(4) -0.008(4)
C204 0.073(5) 0.058(4) 0.079(6) 0.026(4) 0.020(4) 0.001(4)
C205 0.076(5) 0.075(5) 0.045(4) 0.009(4) 0.007(4) -0.035(4)
C206 0.082(6) 0.065(4) 0.078(6) -0.014(4) 0.041(5) -0.026(4)
F201 0.080(3) 0.127(4) 0.156(5) 0.016(4) 0.063(3) 0.017(3)
F202 0.097(4) 0.137(4) 0.082(3) 0.009(3) -0.012(3) -0.016(3)
F203 0.176(5) 0.074(3) 0.083(4) -0.011(3) 0.032(3) 0.003(3)
F204 0.113(4) 0.083(3) 0.132(4) 0.045(3) 0.029(3) 0.031(3)
F205 0.105(4) 0.145(4) 0.073(3) 0.021(3) -0.011(3) -0.058(3)
F206 0.153(5) 0.104(4) 0.109(4) -0.036(3) 0.075(4) -0.040(3)
C301 0.116(7) 0.066(5) 0.044(4) -0.013(4) 0.003(4) -0.007(4)
C302 0.090(5) 0.060(4) 0.051(5) 0.013(4) 0.018(4) 0.001(4)
C303 0.040(3) 0.043(3) 0.069(5) 0.007(3) -0.001(3) 0.001(3)
C304 0.044(3) 0.047(3) 0.046(4) -0.010(3) 0.012(3) 0.011(3)
C305 0.060(4) 0.045(3) 0.059(4) -0.007(3) 0.030(3) -0.004(3)
C306 0.093(6) 0.049(4) 0.065(5) -0.010(3) 0.022(4) -0.023(4)
F301 0.200(6) 0.116(4) 0.064(3) -0.020(3) 0.022(3) -0.044(4)
F302 0.145(5) 0.112(4) 0.072(3) 0.021(3) 0.034(3) -0.041(3)
F303 0.057(2) 0.065(2) 0.097(3) 0.004(2) 0.004(2) -0.0134(19)
F304 0.067(2) 0.072(2) 0.065(3) -0.017(2) 0.0187(19) 0.0043(19)
F305 0.106(3) 0.071(3) 0.087(3) -0.006(2) 0.053(3) -0.021(2)
F306 0.149(5) 0.083(3) 0.096(4) -0.027(3) 0.034(3) -0.061(3)
C401 0.23(2) 0.140(13) 0.097(12) 0.056(11) 0.068(14) 0.077(14)
C402 0.197(16) 0.126(10) 0.085(9) 0.048(8) 0.011(11) 0.042(12)
C403 0.27(2) 0.093(9) 0.064(8) 0.018(7) 0.043(12) 0.045(12)
F401 0.289(11) 0.200(8) 0.124(6) 0.015(5) 0.070(7) 0.105(8)
F402 0.207(9) 0.231(9) 0.159(8) 0.093(7) 0.036(7) 0.040(8)
F403 0.319(12) 0.151(6) 0.111(6) 0.003(5) 0.026(7) 0.004(7)

loop_
_atom_type_symbol
_atom_type_description
_atom_type_scat_dispersion_real
_atom_type_scat_dispersion_imag
_atom_type_scat_source
C C 0.0033 0.0016 'International Tables Vol C Tables 4.2.6.8 and 6.1.1.4'
H H 0.0000 0.0000 'International Tables Vol C Tables 4.2.6.8 and 6.1.1.4'
B B 0.0013 0.0007 'International Tables Vol C Tables 4.2.6.8 and 6.1.1.4'
F F 0.0171 0.0103 'International Tables Vol C Tables 4.2.6.8 and 6.1.1.4'
Si Si 0.0817 0.0704 'International Tables Vol C Tables 4.2.6.8 and 6.1.1.4'

loop_
_geom_angle_atom_site_label_1
_geom_angle_atom_site_label_2
_geom_angle_atom_site_label_3
_geom_angle
_geom_angle_site_symmetry_1
_geom_angle_site_symmetry_3
C11 Si1 C1 113.3(2) . .
C11 Si1 C21 107.3(2) . .
C1 Si1 C21 107.3(2) . .
C11 Si1 H1 106.3(15) . .
C1 Si1 H1 117.8(15) . .
C21 Si1 H1 103.9(16) . .
C31 Si2 C41 111.3(2) . .
C31 Si2 C7 111.4(2) . .
C41 Si2 C7 112.7(2) . .
C31 Si2 C21 108.2(2) . .
C41 Si2 C21 108.1(2) . .
C7 Si2 C21 104.8(2) . .
C2 C1 C6 120.4(5) . .
C2 C1 Si1 114.7(4) . .
C6 C1 Si1 124.9(4) . .
C1 C2 C3 122.3(7) . .
C1 C2 H2 118.9 . .
C3 C2 H2 118.9 . .
C4 C3 C2 118.3(7) . .
C4 C3 H3 120.9 . .
C2 C3 H3 120.9 . .
C3 C4 C5 122.2(6) . .
C3 C4 H4 118.9 . .
C5 C4 H4 118.9 . .
C4 C5 C10 121.1(6) . .
C4 C5 C6 119.5(6) . .
C10 C5 C6 119.4(6) . .
C7 C6 C1 124.2(4) . .
C7 C6 C5 118.6(5) . .
C1 C6 C5 117.2(5) . .
C8 C7 C6 119.6(5) . .
C8 C7 Si2 115.3(4) . .
C6 C7 Si2 124.9(4) . .
C7 C8 C9 120.6(6) . .
C7 C8 H8 119.7 . .
C9 C8 H8 119.7 . .
C10 C9 C8 120.9(6) . .
C10 C9 H9 119.5 . .
C8 C9 H9 119.5 . .
C9 C10 C5 120.9(5) . .
C9 C10 H10 119.5 . .
C5 C10 H10 119.5 . .
C12 C11 C16 116.5(5) . .
C12 C11 Si1 124.0(4) . .
C16 C11 Si1 119.6(4) . .
C13 C12 C11 122.2(5) . .
C13 C12 H12 118.9 . .
C11 C12 H12 118.9 . .
C12 C13 C14 120.8(6) . .
C12 C13 H13 119.6 . .
C14 C13 H13 119.6 . .
C15 C14 C13 117.3(6) . .
C15 C14 C17 121.6(6) . .
C13 C14 C17 121.0(6) . .
C14 C15 C16 123.1(5) . .
C14 C15 H15 118.5 . .
C16 C15 H15 118.5 . .
C15 C16 C11 120.0(6) . .
C15 C16 H16 120.0 . .
C11 C16 H16 120.0 . .
C14 C17 H17A 109.5 . .
C14 C17 H17B 109.5 . .
H17A C17 H17B 109.5 . .
C14 C17 H17C 109.5 . .
H17A C17 H17C 109.5 . .
H17B C17 H17C 109.5 . .
C26 C21 C22 115.9(4) . .
C26 C21 Si2 114.2(4) . .
C22 C21 Si2 113.7(3) . .
C26 C21 Si1 105.1(3) . .
C22 C21 Si1 107.8(4) . .
Si2 C21 Si1 98.0(2) . .
C23 C22 C21 121.9(4) . .
C23 C22 H22 119.0 . .
C21 C22 H22 119.0 . .
C22 C23 C24 120.1(5) . .
C22 C23 H23 119.9 . .
C24 C23 H23 119.9 . .
C25 C24 C23 119.7(5) . .
C25 C24 C27 120.3(5) . .
C23 C24 C27 120.0(5) . .
C26 C25 C24 120.6(4) . .
C26 C25 H25 119.7 . .
C24 C25 H25 119.7 . .
C25 C26 C21 121.7(5) . .
C25 C26 H26 119.1 . .
C21 C26 H26 119.1 . .
C24 C27 H27A 109.5 . .
C24 C27 H27B 109.5 . .
H27A C27 H27B 109.5 . .
C24 C27 H27C 109.5 . .
H27A C27 H27C 109.5 . .
H27B C27 H27C 109.5 . .
C36 C31 C32 116.5(5) . .
C36 C31 Si2 119.4(4) . .
C32 C31 Si2 123.9(4) . .
C33 C32 C31 121.0(6) . .
C33 C32 H32 119.5 . .
C31 C32 H32 119.5 . .
C34 C33 C32 122.2(6) . .
C34 C33 H33 118.9 . .
C32 C33 H33 118.9 . .
C33 C34 C35 117.2(6) . .
C33 C34 C37 120.8(7) . .
C35 C34 C37 122.0(7) . .
C36 C35 C34 121.3(6) . .
C36 C35 H35 119.4 . .
C34 C35 H35 119.4 . .
C35 C36 C31 121.8(6) . .
C35 C36 H36 119.1 . .
C31 C36 H36 119.1 . .
C34 C37 H37A 109.5 . .
C34 C37 H37B 109.5 . .
H37A C37 H37B 109.5 . .
C34 C37 H37C 109.5 . .
H37A C37 H37C 109.5 . .
H37B C37 H37C 109.5 . .
C42 C41 C46 116.1(5) . .
C42 C41 Si2 122.4(4) . .
C46 C41 Si2 121.5(4) . .
C43 C42 C41 121.5(5) . .
C43 C42 H42 119.2 . .
C41 C42 H42 119.2 . .
C42 C43 C44 122.6(6) . .
C42 C43 H43 118.7 . .
C44 C43 H43 118.7 . .
C43 C44 C45 116.7(5) . .
C43 C44 C47 121.7(6) . .
C45 C44 C47 121.6(6) . .
C46 C45 C44 120.9(5) . .
C46 C45 H45 119.6 . .
C44 C45 H45 119.6 . .
C45 C46 C41 122.1(5) . .
C45 C46 H46 119.0 . .
C41 C46 H46 119.0 . .
C44 C47 H47A 109.5 . .
C44 C47 H47B 109.5 . .
H47A C47 H47B 109.5 . .
C44 C47 H47C 109.5 . .
H47A C47 H47C 109.5 . .
H47B C47 H47C 109.5 . .
C51 B1 C71 102.1(4) . .
C51 B1 C61 114.4(4) . .
C71 B1 C61 113.2(4) . .
C51 B1 C81 113.0(4) . .
C71 B1 C81 114.6(4) . .
C61 B1 C81 100.1(4) . .
C56 C51 C52 112.3(5) . .
C56 C51 B1 128.0(5) . .
C52 C51 B1 119.0(5) . .
F52 C52 C51 119.1(5) . .
F52 C52 C53 116.8(5) . .
C51 C52 C53 124.1(6) . .
C54 C53 F53 121.4(7) . .
C54 C53 C52 119.1(6) . .
F53 C53 C52 119.5(7) . .
C53 C54 F54 119.5(7) . .
C53 C54 C55 120.1(7) . .
F54 C54 C55 120.3(7) . .
F55 C55 C54 119.7(6) . .
F55 C55 C56 121.6(6) . .
C54 C55 C56 118.7(6) . .
F56 C56 C55 114.2(5) . .
F56 C56 C51 120.3(5) . .
C55 C56 C51 125.5(6) . .
C66 C61 C62 115.2(5) . .
C66 C61 B1 119.8(5) . .
C62 C61 B1 124.8(5) . .
F62 C62 C63 114.9(6) . .
F62 C62 C61 123.3(5) . .
C63 C62 C61 121.7(7) . .
C64 C63 F63 118.9(6) . .
C64 C63 C62 120.5(6) . .
F63 C63 C62 120.6(8) . .
C63 C64 F64 122.6(7) . .
C63 C64 C65 120.9(5) . .
F64 C64 C65 116.5(8) . .
F65 C65 C64 122.4(6) . .
F65 C65 C66 120.8(7) . .
C64 C65 C66 116.8(7) . .
C61 C66 F66 120.1(4) . .
C61 C66 C65 124.8(6) . .
F66 C66 C65 115.1(6) . .
C72 C71 C76 112.6(5) . .
C72 C71 B1 127.2(4) . .
C76 C71 B1 119.4(4) . .
F72 C72 C71 121.4(4) . .
F72 C72 C73 113.8(4) . .
C71 C72 C73 124.8(4) . .
F73 C73 C74 119.2(5) . .
F73 C73 C72 121.5(4) . .
C74 C73 C72 119.3(5) . .
F74 C74 C75 121.2(5) . .
F74 C74 C73 120.3(6) . .
C75 C74 C73 118.5(5) . .
F75 C75 C74 118.6(5) . .
F75 C75 C76 121.1(5) . .
C74 C75 C76 120.3(4) . .
F76 C76 C75 117.0(4) . .
F76 C76 C71 118.6(4) . .
C75 C76 C71 124.4(5) . .
C82 C81 C86 112.1(5) . .
C82 C81 B1 119.9(4) . .
C86 C81 B1 127.4(5) . .
F82 C82 C83 115.5(4) . .
F82 C82 C81 118.6(4) . .
C83 C82 C81 125.9(5) . .
F83 C83 C84 120.4(5) . .
F83 C83 C82 121.3(5) . .
C84 C83 C82 118.3(5) . .
F84 C84 C85 121.1(5) . .
F84 C84 C83 119.4(5) . .
C85 C84 C83 119.5(5) . .
F85 C85 C84 119.7(5) . .
F85 C85 C86 120.6(5) . .
C84 C85 C86 119.7(5) . .
F86 C86 C85 114.8(4) . .
F86 C86 C81 120.5(5) . .
C85 C86 C81 124.6(5) . .
C102 C101 F101 121.5(11) . .
C102 C101 C106 120.2(9) . .
F101 C101 C106 118.3(11) . .
C103 C102 C101 121.1(11) . .
C103 C102 F102 118.9(11) . .
C101 C102 F102 120.0(10) . .
C102 C103 F103 123.3(12) . .
C102 C103 C104 120.9(10) . .
F103 C103 C104 115.8(11) . .
F104 C104 C105 118.5(12) . .
F104 C104 C103 122.3(11) . .
C105 C104 C103 119.1(9) . .
F105 C105 C106 120.3(11) . .
F105 C105 C104 121.3(11) . .
C106 C105 C104 118.4(10) . .
C105 C106 F106 119.8(12) . .
C105 C106 C101 120.2(9) . .
F106 C106 C101 120.0(11) . .
C202 C201 F201 120.0(8) . .
C202 C201 C206 120.0(7) . .
F201 C201 C206 120.1(8) . .
F202 C202 C201 119.5(7) . .
F202 C202 C203 119.6(8) . .
C201 C202 C203 120.8(7) . .
F203 C203 C202 120.9(7) . .
F203 C203 C204 120.1(7) . .
C202 C203 C204 119.0(7) . .
F204 C204 C205 121.1(7) . .
F204 C204 C203 119.4(8) . .
C205 C204 C203 119.5(7) . .
F205 C205 C206 120.3(8) . .
F205 C205 C204 118.5(8) . .
C206 C205 C204 121.2(7) . .
F206 C206 C205 120.2(8) . .
F206 C206 C201 120.4(8) . .
C205 C206 C201 119.4(7) . .
F301 C301 C306 121.0(7) . .
F301 C301 C302 118.7(8) . .
C306 C301 C302 120.3(7) . .
F302 C302 C303 119.5(7) . .
F302 C302 C301 120.4(7) . .
C303 C302 C301 120.1(7) . .
F303 C303 C302 121.5(6) . .
F303 C303 C304 119.1(6) . .
C302 C303 C304 119.4(6) . .
F304 C304 C305 119.7(6) . .
F304 C304 C303 120.1(6) . .
C305 C304 C303 120.2(6) . .
F305 C305 C306 120.2(6) . .
F305 C305 C304 119.5(6) . .
C306 C305 C304 120.3(6) . .
F306 C306 C305 119.9(6) . .
F306 C306 C301 120.4(7) . .
C305 C306 C301 119.7(7) . .
F401 C401 C403 117(2) . 2
F401 C401 C402 125(2) . .
C403 C401 C402 118.5(17) 2 .
F402 C402 C401 115(2) . .
F402 C402 C403 124(2) . .
C401 C402 C403 120.9(17) . .
F403 C403 C401 124(2) . 2
F403 C403 C402 116(3) . .
C401 C403 C402 120.5(18) 2 .

loop_
_geom_bond_atom_site_label_1
_geom_bond_atom_site_label_2
_geom_bond_distance
_geom_bond_site_symmetry_2
Si1 C11 1.859(6) .
Si1 C1 1.878(5) .
Si1 C21 1.996(6) .
Si1 H1 1.43(4) .
Si2 C31 1.862(6) .
Si2 C41 1.874(5) .
Si2 C7 1.884(5) .
Si2 C21 1.982(5) .
C1 C2 1.372(8) .
C1 C6 1.441(8) .
C2 C3 1.418(9) .
C2 H2 0.9500 .
C3 C4 1.378(11) .
C3 H3 0.9500 .
C4 C5 1.407(10) .
C4 H4 0.9500 .
C5 C10 1.429(10) .
C5 C6 1.451(7) .
C6 C7 1.423(8) .
C7 C8 1.398(8) .
C8 C9 1.433(8) .
C8 H8 0.9500 .
C9 C10 1.337(10) .
C9 H9 0.9500 .
C10 H10 0.9500 .
C11 C12 1.396(7) .
C11 C16 1.419(7) .
C12 C13 1.376(8) .
C12 H12 0.9500 .
C13 C14 1.403(8) .
C13 H13 0.9500 .
C14 C15 1.365(9) .
C14 C17 1.528(9) .
C15 C16 1.383(9) .
C15 H15 0.9500 .
C16 H16 0.9500 .
C17 H17A 0.9800 .
C17 H17B 0.9800 .
C17 H17C 0.9800 .
C21 C26 1.439(6) .
C21 C22 1.444(7) .
C22 C23 1.363(7) .
C22 H22 0.9500 .
C23 C24 1.421(7) .
C23 H23 0.9500 .
C24 C25 1.393(8) .
C24 C27 1.510(8) .
C25 C26 1.374(7) .
C25 H25 0.9500 .
C26 H26 0.9500 .
C27 H27A 0.9800 .
C27 H27B 0.9800 .
C27 H27C 0.9800 .
C31 C36 1.401(8) .
C31 C32 1.415(8) .
C32 C33 1.396(9) .
C32 H32 0.9500 .
C33 C34 1.386(9) .
C33 H33 0.9500 .
C34 C35 1.399(9) .
C34 C37 1.516(10) .
C35 C36 1.397(9) .
C35 H35 0.9500 .
C36 H36 0.9500 .
C37 H37A 0.9800 .
C37 H37B 0.9800 .
C37 H37C 0.9800 .
C41 C42 1.401(8) .
C41 C46 1.416(7) .
C42 C43 1.379(8) .
C42 H42 0.9500 .
C43 C44 1.387(8) .
C43 H43 0.9500 .
C44 C45 1.415(8) .
C44 C47 1.508(8) .
C45 C46 1.380(7) .
C45 H45 0.9500 .
C46 H46 0.9500 .
C47 H47A 0.9800 .
C47 H47B 0.9800 .
C47 H47C 0.9800 .
B1 C51 1.652(8) .
B1 C71 1.658(7) .
B1 C61 1.666(7) .
B1 C81 1.670(8) .
C51 C56 1.392(7) .
C51 C52 1.399(8) .
C52 F52 1.362(7) .
C52 C53 1.411(10) .
C53 C54 1.351(10) .
C53 F53 1.374(8) .
C54 F54 1.373(8) .
C54 C55 1.380(10) .
C55 F55 1.355(7) .
C55 C56 1.380(9) .
C56 F56 1.370(6) .
C61 C66 1.359(8) .
C61 C62 1.416(8) .
C62 F62 1.326(7) .
C62 C63 1.397(8) .
C63 C64 1.341(11) .
C63 F63 1.346(8) .
C64 F64 1.378(7) .
C64 C65 1.405(11) .
C65 F65 1.338(9) .
C65 C66 1.410(8) .
C66 F66 1.366(7) .
C71 C72 1.378(7) .
C71 C76 1.406(6) .
C72 F72 1.370(5) .
C72 C73 1.390(7) .
C73 F73 1.348(6) .
C73 C74 1.385(8) .
C74 F74 1.359(6) .
C74 C75 1.367(8) .
C75 F75 1.366(5) .
C75 C76 1.370(7) .
C76 F76 1.360(6) .
C81 C82 1.392(7) .
C81 C86 1.396(7) .
C82 F82 1.374(5) .
C82 C83 1.385(7) .
C83 F83 1.353(6) .
C83 C84 1.375(8) .
C84 F84 1.364(6) .
C84 C85 1.375(8) .
C85 F85 1.363(6) .
C85 C86 1.381(8) .
C86 F86 1.369(6) .
C101 C102 1.318(13) .
C101 F101 1.342(10) .
C101 C106 1.384(13) .
C102 C103 1.310(13) .
C102 F102 1.358(11) .
C103 F103 1.371(11) .
C103 C104 1.393(14) .
C104 F104 1.339(10) .
C104 C105 1.367(14) .
C105 F105 1.341(11) .
C105 C106 1.360(13) .
C106 F106 1.363(10) .
C201 C202 1.357(11) .
C201 F201 1.358(8) .
C201 C206 1.385(11) .
C202 F202 1.350(8) .
C202 C203 1.361(10) .
C203 F203 1.345(8) .
C203 C204 1.399(10) .
C204 F204 1.348(8) .
C204 C205 1.359(10) .
C205 F205 1.349(8) .
C205 C206 1.350(11) .
C206 F206 1.345(9) .
C301 F301 1.349(8) .
C301 C306 1.371(10) .
C301 C302 1.378(10) .
C302 F302 1.347(8) .
C302 C303 1.357(9) .
C303 F303 1.343(7) .
C303 C304 1.391(9) .
C304 F304 1.340(7) .
C304 C305 1.364(9) .
C305 F305 1.342(7) .
C305 C306 1.363(9) .
C306 F306 1.348(8) .
C401 F401 1.341(15) .
C401 C403 1.36(2) 2
C401 C402 1.37(2) .
C402 F402 1.354(17) .
C402 C403 1.39(2) .
C403 F403 1.348(17) .
C403 C401 1.36(2) 2

loop_
_geom_torsion_atom_site_label_1
_geom_torsion_atom_site_label_2
_geom_torsion_atom_site_label_3
_geom_torsion_atom_site_label_4
_geom_torsion
_geom_torsion_site_symmetry_1
_geom_torsion_site_symmetry_4
C11 Si1 C1 C2 -32.0(5) . .
C21 Si1 C1 C2 -150.3(4) . .
C11 Si1 C1 C6 146.9(4) . .
C21 Si1 C1 C6 28.6(5) . .
C6 C1 C2 C3 -0.6(9) . .
Si1 C1 C2 C3 178.3(5) . .
C1 C2 C3 C4 -1.5(11) . .
C2 C3 C4 C5 2.2(11) . .
C3 C4 C5 C10 179.6(7) . .
C3 C4 C5 C6 -0.7(10) . .
C2 C1 C6 C7 -179.4(5) . .
Si1 C1 C6 C7 1.8(8) . .
C2 C1 C6 C5 2.0(8) . .
Si1 C1 C6 C5 -176.8(4) . .
C4 C5 C6 C7 180.0(5) . .
C10 C5 C6 C7 -0.4(8) . .
C4 C5 C6 C1 -1.4(8) . .
C10 C5 C6 C1 178.3(5) . .
C1 C6 C7 C8 -179.9(5) . .
C5 C6 C7 C8 -1.4(8) . .
C1 C6 C7 Si2 5.2(7) . .
C5 C6 C7 Si2 -176.2(4) . .
C31 Si2 C7 C8 27.0(5) . .
C41 Si2 C7 C8 -98.9(4) . .
C21 Si2 C7 C8 143.8(4) . .
C31 Si2 C7 C6 -157.9(4) . .
C41 Si2 C7 C6 76.1(5) . .
C21 Si2 C7 C6 -41.2(5) . .
C6 C7 C8 C9 1.3(8) . .
Si2 C7 C8 C9 176.6(4) . .
C7 C8 C9 C10 0.8(9) . .
C8 C9 C10 C5 -2.7(9) . .
C4 C5 C10 C9 -177.9(6) . .
C6 C5 C10 C9 2.5(9) . .
C1 Si1 C11 C12 -46.7(5) . .
C21 Si1 C11 C12 71.6(5) . .
C1 Si1 C11 C16 133.3(5) . .
C21 Si1 C11 C16 -108.4(5) . .
C16 C11 C12 C13 -1.8(8) . .
Si1 C11 C12 C13 178.2(4) . .
C11 C12 C13 C14 0.6(9) . .
C12 C13 C14 C15 1.0(9) . .
C12 C13 C14 C17 -175.7(6) . .
C13 C14 C15 C16 -1.5(10) . .
C17 C14 C15 C16 175.3(7) . .
C14 C15 C16 C11 0.3(11) . .
C12 C11 C16 C15 1.4(9) . .
Si1 C11 C16 C15 -178.6(5) . .
C31 Si2 C21 C26 -70.5(4) . .
C41 Si2 C21 C26 50.2(4) . .
C7 Si2 C21 C26 170.6(4) . .
C31 Si2 C21 C22 65.5(4) . .
C41 Si2 C21 C22 -173.9(4) . .
C7 Si2 C21 C22 -53.5(4) . .
C31 Si2 C21 Si1 179.0(2) . .
C41 Si2 C21 Si1 -60.4(3) . .
C7 Si2 C21 Si1 60.0(2) . .
C11 Si1 C21 C26 64.3(4) . .
C1 Si1 C21 C26 -173.5(3) . .
C11 Si1 C21 C22 -59.8(4) . .
C1 Si1 C21 C22 62.3(4) . .
C11 Si1 C21 Si2 -177.9(2) . .
C1 Si1 C21 Si2 -55.8(3) . .
C26 C21 C22 C23 -2.0(8) . .
Si2 C21 C22 C23 -137.1(5) . .
Si1 C21 C22 C23 115.4(5) . .
C21 C22 C23 C24 2.2(8) . .
C22 C23 C24 C25 -2.4(9) . .
C22 C23 C24 C27 177.4(6) . .
C23 C24 C25 C26 2.5(9) . .
C27 C24 C25 C26 -177.4(6) . .
C24 C25 C26 C21 -2.3(9) . .
C22 C21 C26 C25 2.0(8) . .
Si2 C21 C26 C25 137.0(5) . .
Si1 C21 C26 C25 -116.9(5) . .
C41 Si2 C31 C36 24.6(5) . .
C7 Si2 C31 C36 -102.2(4) . .
C21 Si2 C31 C36 143.2(4) . .
C41 Si2 C31 C32 -160.1(4) . .
C7 Si2 C31 C32 73.2(5) . .
C21 Si2 C31 C32 -41.5(5) . .
C36 C31 C32 C33 1.0(8) . .
Si2 C31 C32 C33 -174.4(4) . .
C31 C32 C33 C34 0.6(9) . .
C32 C33 C34 C35 -1.5(9) . .
C32 C33 C34 C37 179.9(6) . .
C33 C34 C35 C36 0.7(9) . .
C37 C34 C35 C36 179.3(6) . .
C34 C35 C36 C31 1.0(9) . .
C32 C31 C36 C35 -1.8(8) . .
Si2 C31 C36 C35 173.9(4) . .
C31 Si2 C41 C42 -128.1(5) . .
C7 Si2 C41 C42 -2.1(6) . .
C21 Si2 C41 C42 113.2(5) . .
C31 Si2 C41 C46 49.5(5) . .
C7 Si2 C41 C46 175.5(4) . .
C21 Si2 C41 C46 -69.2(5) . .
C46 C41 C42 C43 2.5(8) . .
Si2 C41 C42 C43 -179.8(5) . .
C41 C42 C43 C44 -1.1(9) . .
C42 C43 C44 C45 -0.1(9) . .
C42 C43 C44 C47 -180.0(6) . .
C43 C44 C45 C46 -0.1(9) . .
C47 C44 C45 C46 179.7(5) . .
C44 C45 C46 C41 1.6(9) . .
C42 C41 C46 C45 -2.7(8) . .
Si2 C41 C46 C45 179.6(4) . .
C71 B1 C51 C56 106.6(6) . .
C61 B1 C51 C56 -130.7(5) . .
C81 B1 C51 C56 -16.9(7) . .
C71 B1 C51 C52 -63.6(5) . .
C61 B1 C51 C52 59.1(6) . .
C81 B1 C51 C52 172.9(4) . .
C56 C51 C52 F52 -179.3(4) . .
B1 C51 C52 F52 -7.6(7) . .
C56 C51 C52 C53 1.2(7) . .
B1 C51 C52 C53 172.9(5) . .
F52 C52 C53 C54 -178.8(6) . .
C51 C52 C53 C54 0.7(10) . .
F52 C52 C53 F53 0.4(8) . .
C51 C52 C53 F53 179.9(5) . .
F53 C53 C54 F54 0.6(11) . .
C52 C53 C54 F54 179.8(6) . .
F53 C53 C54 C55 178.2(6) . .
C52 C53 C54 C55 -2.6(11) . .
C53 C54 C55 F55 -178.5(6) . .
F54 C54 C55 F55 -0.8(11) . .
C53 C54 C55 C56 2.4(11) . .
F54 C54 C55 C56 -179.9(6) . .
F55 C55 C56 F56 1.1(9) . .
C54 C55 C56 F56 -179.8(6) . .
F55 C55 C56 C51 -179.4(5) . .
C54 C55 C56 C51 -0.3(10) . .
C52 C51 C56 F56 178.0(4) . .
B1 C51 C56 F56 7.3(8) . .
C52 C51 C56 C55 -1.4(8) . .
B1 C51 C56 C55 -172.2(5) . .
C51 B1 C61 C66 -172.6(5) . .
C71 B1 C61 C66 -56.1(7) . .
C81 B1 C61 C66 66.3(6) . .
C51 B1 C61 C62 12.0(7) . .
C71 B1 C61 C62 128.5(5) . .
C81 B1 C61 C62 -109.1(6) . .
C66 C61 C62 F62 -177.8(5) . .
B1 C61 C62 F62 -2.3(8) . .
C66 C61 C62 C63 2.4(8) . .
B1 C61 C62 C63 177.9(5) . .
F62 C62 C63 C64 178.4(6) . .
C61 C62 C63 C64 -1.8(10) . .
F62 C62 C63 F63 -0.9(8) . .
C61 C62 C63 F63 178.9(5) . .
F63 C63 C64 F64 -2.2(10) . .
C62 C63 C64 F64 178.4(6) . .
F63 C63 C64 C65 179.1(6) . .
C62 C63 C64 C65 -0.2(10) . .
C63 C64 C65 F65 179.7(6) . .
F64 C64 C65 F65 1.0(9) . .
C63 C64 C65 C66 1.4(10) . .
F64 C64 C65 C66 -177.4(5) . .
C62 C61 C66 F66 178.0(5) . .
B1 C61 C66 F66 2.2(8) . .
C62 C61 C66 C65 -1.2(8) . .
B1 C61 C66 C65 -177.0(5) . .
F65 C65 C66 C61 -179.0(6) . .
C64 C65 C66 C61 -0.6(9) . .
F65 C65 C66 F66 1.8(9) . .
C64 C65 C66 F66 -179.9(5) . .
C51 B1 C71 C72 105.2(6) . .
C61 B1 C71 C72 -18.4(8) . .
C81 B1 C71 C72 -132.3(6) . .
C51 B1 C71 C76 -63.9(6) . .
C61 B1 C71 C76 172.5(5) . .
C81 B1 C71 C76 58.6(7) . .
C76 C71 C72 F72 177.9(5) . .
B1 C71 C72 F72 8.1(9) . .
C76 C71 C72 C73 -3.7(9) . .
B1 C71 C72 C73 -173.4(6) . .
F72 C72 C73 F73 -1.7(9) . .
C71 C72 C73 F73 179.8(6) . .
F72 C72 C73 C74 -179.8(6) . .
C71 C72 C73 C74 1.6(10) . .
F73 C73 C74 F74 0.5(10) . .
C72 C73 C74 F74 178.6(6) . .
F73 C73 C74 C75 -177.7(6) . .
C72 C73 C74 C75 0.5(10) . .
F74 C74 C75 F75 -1.0(10) . .
C73 C74 C75 F75 177.1(6) . .
F74 C74 C75 C76 -178.2(6) . .
C73 C74 C75 C76 -0.1(10) . .
F75 C75 C76 F76 0.9(9) . .
C74 C75 C76 F76 178.0(6) . .
F75 C75 C76 C71 -179.5(5) . .
C74 C75 C76 C71 -2.4(10) . .
C72 C71 C76 F76 -176.3(5) . .
B1 C71 C76 F76 -5.7(8) . .
C72 C71 C76 C75 4.1(8) . .
B1 C71 C76 C75 174.7(6) . .
C51 B1 C81 C82 -60.5(6) . .
C71 B1 C81 C82 -176.9(4) . .
C61 B1 C81 C82 61.6(6) . .
C51 B1 C81 C86 129.4(5) . .
C71 B1 C81 C86 13.1(7) . .
C61 B1 C81 C86 -108.4(5) . .
C86 C81 C82 F82 179.7(4) . .
B1 C81 C82 F82 8.3(7) . .
C86 C81 C82 C83 -0.1(7) . .
B1 C81 C82 C83 -171.6(5) . .
F82 C82 C83 F83 -0.7(7) . .
C81 C82 C83 F83 179.1(4) . .
F82 C82 C83 C84 -179.4(4) . .
C81 C82 C83 C84 0.4(8) . .
F83 C83 C84 F84 -1.1(7) . .
C82 C83 C84 F84 177.7(4) . .
F83 C83 C84 C85 -179.4(5) . .
C82 C83 C84 C85 -0.6(8) . .
F84 C84 C85 F85 1.0(8) . .
C83 C84 C85 F85 179.3(5) . .
F84 C84 C85 C86 -177.7(5) . .
C83 C84 C85 C86 0.6(8) . .
F85 C85 C86 F86 -1.4(7) . .
C84 C85 C86 F86 177.2(4) . .
F85 C85 C86 C81 -179.0(5) . .
C84 C85 C86 C81 -0.4(8) . .
C82 C81 C86 F86 -177.3(4) . .
B1 C81 C86 F86 -6.7(7) . .
C82 C81 C86 C85 0.1(7) . .
B1 C81 C86 C85 170.8(5) . .
F101 C101 C102 C103 -179.8(7) . .
C106 C101 C102 C103 -1.9(12) . .
F101 C101 C102 F102 -0.1(11) . .
C106 C101 C102 F102 177.8(6) . .
C101 C102 C103 F103 179.4(7) . .
F102 C102 C103 F103 -0.4(12) . .
C101 C102 C103 C104 0.7(13) . .
F102 C102 C103 C104 -179.0(7) . .
C102 C103 C104 F104 178.6(8) . .
F103 C103 C104 F104 -0.2(12) . .
C102 C103 C104 C105 2.4(13) . .
F103 C103 C104 C105 -176.4(7) . .
F104 C104 C105 F105 0.8(12) . .
C103 C104 C105 F105 177.2(7) . .
F104 C104 C105 C106 179.6(7) . .
C103 C104 C105 C106 -4.0(12) . .
F105 C105 C106 F106 -0.5(11) . .
C104 C105 C106 F106 -179.3(7) . .
F105 C105 C106 C101 -178.3(7) . .
C104 C105 C106 C101 2.9(12) . .
C102 C101 C106 C105 0.1(12) . .
F101 C101 C106 C105 178.0(7) . .
C102 C101 C106 F106 -177.7(7) . .
F101 C101 C106 F106 0.2(11) . .
F201 C201 C202 F202 0.3(11) . .
C206 C201 C202 F202 -178.7(6) . .
F201 C201 C202 C203 -178.2(6) . .
C206 C201 C202 C203 2.8(11) . .
F202 C202 C203 F203 0.8(10) . .
C201 C202 C203 F203 179.3(7) . .
F202 C202 C203 C204 -178.9(6) . .
C201 C202 C203 C204 -0.4(11) . .
F203 C203 C204 F204 -0.4(10) . .
C202 C203 C204 F204 179.3(6) . .
F203 C203 C204 C205 178.9(6) . .
C202 C203 C204 C205 -1.4(10) . .
F204 C204 C205 F205 1.7(10) . .
C203 C204 C205 F205 -177.7(6) . .
F204 C204 C205 C206 -180.0(6) . .
C203 C204 C205 C206 0.7(10) . .
F205 C205 C206 F206 -2.1(10) . .
C204 C205 C206 F206 179.6(6) . .
F205 C205 C206 C201 -180.0(6) . .
C204 C205 C206 C201 1.7(11) . .
C202 C201 C206 F206 178.7(6) . .
F201 C201 C206 F206 -0.3(11) . .
C202 C201 C206 C205 -3.5(11) . .
F201 C201 C206 C205 177.6(6) . .
F301 C301 C302 F302 -1.3(11) . .
C306 C301 C302 F302 180.0(7) . .
F301 C301 C302 C303 177.9(7) . .
C306 C301 C302 C303 -0.8(11) . .
F302 C302 C303 F303 0.8(9) . .
C301 C302 C303 F303 -178.4(6) . .
F302 C302 C303 C304 -178.8(6) . .
C301 C302 C303 C304 2.0(10) . .
F303 C303 C304 F304 -2.6(8) . .
C302 C303 C304 F304 177.0(5) . .
F303 C303 C304 C305 178.3(5) . .
C302 C303 C304 C305 -2.1(8) . .
F304 C304 C305 F305 1.5(8) . .
C303 C304 C305 F305 -179.4(5) . .
F304 C304 C305 C306 -178.1(5) . .
C303 C304 C305 C306 1.1(9) . .
F305 C305 C306 F306 1.3(10) . .
C304 C305 C306 F306 -179.2(6) . .
F305 C305 C306 C301 -179.5(7) . .
C304 C305 C306 C301 0.0(11) . .
F301 C301 C306 F306 0.3(12) . .
C302 C301 C306 F306 179.0(7) . .
F301 C301 C306 C305 -178.9(7) . .
C302 C301 C306 C305 -0.2(12) . .
F401 C401 C402 F402 2.9(17) . .
C403 C401 C402 F402 178.4(10) 2 .
F401 C401 C402 C403 -178.8(9) . .
C403 C401 C402 C403 -3(2) 2 .
F402 C402 C403 F403 -1.0(16) . .
C401 C402 C403 F403 -179.2(10) . .
F402 C402 C403 C401 -178.5(11) . 2
C401 C402 C403 C401 3(2) . 2
